data_2231721
loop_
_publ_author_name
'Wang, Guo-Ming'
'Wang, Pei'

_publ_section_title
;
 <i>catena</i>-Poly[[cadmium-bis(\m-triethylenetetramine-\k^4^<i>N</i>,<i>N</i>':<i>N</i>'',<i>N</i>''')-cadmium-(\m-triethylenetetramine-\k^4^<i>N</i>,<i>N</i>':<i>N</i>'',<i>N</i>''')]
 hexafluoridogermanate]
;
_journal_coeditor_code WM2519
_journal_issue 9
_journal_name_full 'Acta Crystallographica Section E'
_journal_page_first m1278
_journal_page_last m1279
_journal_paper_doi 10.1107/S1600536811033381
_journal_volume 67
_journal_year 2011
_chemical_formula_iupac '[Cd2 (C6 H18 N4)3] [Ge F6]'
_chemical_formula_moiety 'C18 H54 Cd2 N12 4+, 2(F6 Ge 4-)'
_chemical_formula_sum 'C18 H54 Cd2 F12 Ge2 N12'
_chemical_formula_weight 1036.71
_chemical_name_systematic
;
<i>catena</i>-Poly[[cadmium-bis(\m-triethylenetetramine-
\k^4^<i>N</i>,<i>N</i>':<i>N</i>'',<i>N</i>''')-cadmium-
(\m-triethylenetetramine-\k^4^<i>N</i>,<i>N</i>':<i>N</i>'',<i>N</i>''')]
hexafluoridogermanate]
;
_space_group_IT_number 15
_symmetry_cell_setting monoclinic
_symmetry_space_group_name_Hall '-C 2yc'
_symmetry_space_group_name_H-M 'C 1 2/c 1'
_atom_sites_solution_hydrogens geom
_atom_sites_solution_primary direct
_atom_sites_solution_secondary difmap
_audit_creation_method SHELXL-97
_cell_angle_alpha 90.00
_cell_angle_beta 100.354(5)
_cell_angle_gamma 90.00
_cell_formula_units_Z 4
_cell_length_a 16.5034(3)
_cell_length_b 9.1072(3)
_cell_length_c 22.1920(4)
_cell_measurement_reflns_used 3385
_cell_measurement_temperature 295(2)
_cell_measurement_theta_max 26.50
_cell_measurement_theta_min 1.87
_cell_volume 3281.14(15)
_computing_cell_refinement 'SAINT (Bruker, 1999)'
_computing_data_collection 'SMART (Bruker, 1999)'
_computing_data_reduction 'SAINT (Bruker, 1999)'
_computing_molecular_graphics 'DIAMOND (Brandenburg, 2001)'
_computing_publication_material 'SHELXTL (Sheldrick, 2008)'
_computing_structure_refinement 'SHELXL97 (Sheldrick, 2008)'
_computing_structure_solution 'SHELXS97 (Sheldrick, 2008)'
_diffrn_ambient_temperature 295(2)
_diffrn_measured_fraction_theta_full 0.996
_diffrn_measured_fraction_theta_max 0.996
_diffrn_measurement_device_type 'Bruker APEX area-detector'
_diffrn_measurement_method '\f and \w'
_diffrn_radiation_monochromator graphite
_diffrn_radiation_source 'fine-focus sealed tube'
_diffrn_radiation_type MoK\a
_diffrn_radiation_wavelength 0.71073
_diffrn_reflns_av_R_equivalents 0.0449
_diffrn_reflns_av_sigmaI/netI 0.0499
_diffrn_reflns_limit_h_max 20
_diffrn_reflns_limit_h_min -20
_diffrn_reflns_limit_k_max 11
_diffrn_reflns_limit_k_min -11
_diffrn_reflns_limit_l_max 27
_diffrn_reflns_limit_l_min -27
_diffrn_reflns_number 11087
_diffrn_reflns_theta_full 26.50
_diffrn_reflns_theta_max 26.50
_diffrn_reflns_theta_min 1.87
_diffrn_standards_number 0
_exptl_absorpt_coefficient_mu 3.196
_exptl_absorpt_correction_T_max 0.8566
_exptl_absorpt_correction_T_min 0.7405
_exptl_absorpt_correction_type multi-scan
_exptl_absorpt_process_details '(<i>SADABS</i>; Sheldrick, 1996)'
_exptl_crystal_colour colorless
_exptl_crystal_density_diffrn 2.099
_exptl_crystal_density_method 'not measured'
_exptl_crystal_description block
_exptl_crystal_F_000 2056
_exptl_crystal_size_max 0.10
_exptl_crystal_size_mid 0.06
_exptl_crystal_size_min 0.05
_refine_diff_density_max 0.692
_refine_diff_density_min -0.545
_refine_ls_extinction_method none
_refine_ls_goodness_of_fit_ref 1.002
_refine_ls_hydrogen_treatment constr
_refine_ls_matrix_type full
_refine_ls_number_parameters 218
_refine_ls_number_reflns 3385
_refine_ls_number_restraints 0
_refine_ls_restrained_S_all 1.002
_refine_ls_R_factor_all 0.0517
_refine_ls_R_factor_gt 0.0348
_refine_ls_shift/su_max 0.001
_refine_ls_shift/su_mean 0.000
_refine_ls_structure_factor_coef Fsqd
_refine_ls_weighting_details 'calc w=1/[\s^2^(Fo^2^)+(0.0321P)^2^+0.0000P] where P=(Fo^2^+2Fc^2^)/3'
_refine_ls_weighting_scheme calc
_refine_ls_wR_factor_gt 0.0696
_refine_ls_wR_factor_ref 0.0755
_reflns_number_gt 2642
_reflns_number_total 3385
_reflns_threshold_expression I>2sigma(I)
_cod_data_source_file wm2519.cif
_cod_data_source_block I
_cod_original_cell_volume 3281.14(14)
_cod_original_sg_symbol_H-M 'C 2/c'
_cod_database_code 2231721
_cod_database_fobs_code 2231721

loop_
_symmetry_equiv_pos_as_xyz
'x, y, z'
'-x, y, -z+1/2'
'x+1/2, y+1/2, z'
'-x+1/2, y+1/2, -z+1/2'
'-x, -y, -z'
'x, -y, z-1/2'
'-x+1/2, -y+1/2, -z'
'x+1/2, -y+1/2, z-1/2'

loop_
_atom_site_type_symbol
_atom_site_label
_atom_site_fract_x
_atom_site_fract_y
_atom_site_fract_z
_atom_site_U_iso_or_equiv
_atom_site_adp_type
_atom_site_calc_flag
_atom_site_refinement_flags
_atom_site_occupancy
_atom_site_symmetry_multiplicity
_atom_site_disorder_group
Ge Ge1 0.33579(3) 1.10395(5) 0.374972(19) 0.02492(12) Uani d . 1 1 .
Cd Cd1 0.329148(17) 0.90058(3) 0.624812(13) 0.02438(10) Uani d . 1 1 .
F F1 0.28347(16) 0.9992(3) 0.42434(12) 0.0490(7) Uani d . 1 1 .
F F2 0.33638(19) 0.9446(3) 0.32858(12) 0.0551(8) Uani d . 1 1 .
F F3 0.24171(19) 1.1545(4) 0.32908(16) 0.0789(10) Uani d . 1 1 .
F F4 0.38899(19) 1.2061(3) 0.32551(13) 0.0611(8) Uani d . 1 1 .
F F5 0.33215(19) 1.2603(3) 0.42160(13) 0.0561(8) Uani d . 1 1 .
F F6 0.43124(16) 1.0523(3) 0.41810(14) 0.0574(8) Uani d . 1 1 .
C C1 0.0710(3) 0.8812(5) 0.32142(18) 0.0321(10) Uani d . 1 1 .
H H1A 0.0226 0.8239 0.3048 0.039 Uiso calc R 1 1 .
H H1B 0.0662 0.9762 0.3013 0.039 Uiso calc R 1 1 .
C C2 0.0756(3) 0.9018(4) 0.38958(19) 0.0329(10) Uani d . 1 1 .
H H2A 0.1242 0.9586 0.4062 0.039 Uiso calc R 1 1 .
H H2B 0.0276 0.9557 0.3969 0.039 Uiso calc R 1 1 .
C C3 0.0854(2) 0.7744(4) 0.48790(18) 0.0286(10) Uani d . 1 1 .
H H3A 0.0860 0.6776 0.5062 0.034 Uiso calc R 1 1 .
H H3B 0.0373 0.8263 0.4964 0.034 Uiso calc R 1 1 .
C C4 0.1630(2) 0.8575(4) 0.51675(17) 0.0264(9) Uani d . 1 1 .
H H4A 0.2072 0.8312 0.4953 0.032 Uiso calc R 1 1 .
H H4B 0.1530 0.9620 0.5110 0.032 Uiso calc R 1 1 .
C C5 0.1347(2) 0.8992(5) 0.61866(19) 0.0319(10) Uani d . 1 1 .
H H5A 0.0843 0.8424 0.6147 0.038 Uiso calc R 1 1 .
H H5B 0.1205 0.9964 0.6023 0.038 Uiso calc R 1 1 .
C C6 0.1729(3) 0.9119(5) 0.68592(19) 0.0344(10) Uani d . 1 1 .
H H6A 0.1342 0.9585 0.7080 0.041 Uiso calc R 1 1 .
H H6B 0.1851 0.8147 0.7030 0.041 Uiso calc R 1 1 .
C C7 0.3999(3) 1.1777(5) 0.5701(2) 0.0465(13) Uani d . 1 1 .
H H7A 0.3915 1.2742 0.5514 0.056 Uiso calc R 1 1 .
H H7B 0.4429 1.1286 0.5532 0.056 Uiso calc R 1 1 .
C C8 0.4258(3) 1.1934(6) 0.6381(3) 0.0561(16) Uani d . 1 1 .
H H8A 0.4726 1.2593 0.6467 0.067 Uiso calc R 1 1 .
H H8B 0.3811 1.2364 0.6551 0.067 Uiso calc R 1 1 .
C C9 0.4699(5) 1.0170(11) 0.7371(4) 0.030(2) Uani d P 0.50 1 1
H H9A 0.4210 1.0291 0.7552 0.036 Uiso calc PR 0.50 1 1
H H9B 0.4871 0.9153 0.7423 0.036 Uiso calc PR 0.50 1 1
C C9' 0.4641(6) 1.1120(10) 0.7305(4) 0.036(2) Uani d P 0.50 1 2
H H9'1 0.4820 1.2135 0.7309 0.043 Uiso calc PR 0.50 1 2
H H9'2 0.4152 1.1060 0.7490 0.043 Uiso calc PR 0.50 1 2
N N1 0.1450(2) 0.8060(4) 0.30945(15) 0.0321(8) Uani d . 1 1 .
H H1C 0.1884 0.8675 0.3163 0.038 Uiso calc R 1 1 .
H H1D 0.1376 0.7768 0.2701 0.038 Uiso calc R 1 1 .
N N2 0.0791(2) 0.7592(3) 0.42059(14) 0.0262(8) Uani d . 1 1 .
H H2C 0.0282 0.7201 0.4078 0.031 Uiso calc R 1 1 .
N N3 0.19025(18) 0.8288(3) 0.58250(14) 0.0228(7) Uani d . 1 1 .
H H3C 0.1867 0.7302 0.5881 0.027 Uiso calc R 1 1 .
N N4 0.2490(2) 0.9988(4) 0.69334(15) 0.0309(8) Uani d . 1 1 .
H H4C 0.2765 0.9927 0.7321 0.037 Uiso calc R 1 1 .
H H4D 0.2373 1.0938 0.6846 0.037 Uiso calc R 1 1 .
N N5 0.3231(2) 1.0924(4) 0.55588(16) 0.0339(9) Uani d . 1 1 .
H H5C 0.3168 1.0571 0.5175 0.041 Uiso calc R 1 1 .
H H5D 0.2798 1.1505 0.5585 0.041 Uiso calc R 1 1 .
N N6 0.4478(2) 1.0527(5) 0.66701(16) 0.0434(11) Uani d . 1 1 .
H H6 0.4918 1.0265 0.6480 0.052 Uiso d R 1 1 .

loop_
_atom_site_aniso_label
_atom_site_aniso_U_11
_atom_site_aniso_U_22
_atom_site_aniso_U_33
_atom_site_aniso_U_12
_atom_site_aniso_U_13
_atom_site_aniso_U_23
Ge1 0.0254(2) 0.0250(2) 0.0255(2) 0.00042(19) 0.00756(19) 0.00145(19)
Cd1 0.02349(17) 0.02780(17) 0.02159(16) -0.00060(14) 0.00335(12) 0.00203(13)
F1 0.0584(18) 0.0460(16) 0.0511(17) -0.0165(14) 0.0329(15) 0.0000(13)
F2 0.089(2) 0.0400(16) 0.0407(17) -0.0092(15) 0.0232(16) -0.0141(13)
F3 0.051(2) 0.096(3) 0.078(2) 0.0250(18) -0.0195(17) 0.013(2)
F4 0.088(2) 0.0541(18) 0.0510(18) -0.0172(17) 0.0385(17) 0.0112(15)
F5 0.086(2) 0.0315(15) 0.0573(19) -0.0009(15) 0.0303(17) -0.0134(13)
F6 0.0343(16) 0.067(2) 0.066(2) 0.0066(14) -0.0047(14) 0.0115(16)
C1 0.031(2) 0.037(3) 0.025(2) 0.006(2) -0.0024(19) 0.0038(19)
C2 0.035(2) 0.033(2) 0.030(2) 0.012(2) 0.004(2) 0.004(2)
C3 0.023(2) 0.034(2) 0.030(2) -0.0027(19) 0.0072(19) -0.0004(19)
C4 0.024(2) 0.032(2) 0.024(2) 0.0006(18) 0.0051(18) 0.0019(17)
C5 0.023(2) 0.041(2) 0.032(2) -0.005(2) 0.0067(18) -0.005(2)
C6 0.038(3) 0.043(3) 0.026(2) -0.005(2) 0.014(2) -0.006(2)
C7 0.047(3) 0.035(3) 0.061(4) -0.005(2) 0.020(3) 0.009(2)
C8 0.041(3) 0.048(3) 0.086(4) -0.026(3) 0.029(3) -0.036(3)
C9 0.029(5) 0.037(5) 0.024(5) -0.012(4) 0.007(4) 0.003(4)
C9' 0.038(5) 0.037(5) 0.030(5) 0.000(5) 0.001(4) 0.000(5)
N1 0.038(2) 0.0334(19) 0.0252(19) -0.0037(18) 0.0061(16) 0.0030(16)
N2 0.0225(18) 0.0313(19) 0.0237(18) -0.0041(15) 0.0014(15) -0.0010(15)
N3 0.0265(18) 0.0226(17) 0.0191(17) -0.0001(15) 0.0031(14) -0.0004(14)
N4 0.037(2) 0.033(2) 0.0221(19) -0.0009(17) 0.0039(16) -0.0029(15)
N5 0.033(2) 0.035(2) 0.035(2) 0.0049(18) 0.0080(17) 0.0095(17)
N6 0.029(2) 0.079(3) 0.023(2) -0.017(2) 0.0078(17) -0.015(2)

loop_
_atom_type_symbol
_atom_type_description
_atom_type_scat_dispersion_real
_atom_type_scat_dispersion_imag
_atom_type_scat_source
C C 0.0033 0.0016 'International Tables Vol C Tables 4.2.6.8 and 6.1.1.4'
H H 0.0000 0.0000 'International Tables Vol C Tables 4.2.6.8 and 6.1.1.4'
N N 0.0061 0.0033 'International Tables Vol C Tables 4.2.6.8 and 6.1.1.4'
F F 0.0171 0.0103 'International Tables Vol C Tables 4.2.6.8 and 6.1.1.4'
Ge Ge 0.1547 1.8001 'International Tables Vol C Tables 4.2.6.8 and 6.1.1.4'
Cd Cd -0.8075 1.2024 'International Tables Vol C Tables 4.2.6.8 and 6.1.1.4'

loop_
_geom_angle_atom_site_label_1
_geom_angle_atom_site_label_2
_geom_angle_atom_site_label_3
_geom_angle_site_symmetry_1
_geom_angle_site_symmetry_3
_geom_angle
F6 Ge1 F3 . . 177.73(16)
F6 Ge1 F5 . . 91.05(14)
F3 Ge1 F5 . . 90.50(16)
F6 Ge1 F2 . . 89.96(14)
F3 Ge1 F2 . . 88.53(15)
F5 Ge1 F2 . . 178.16(13)
F6 Ge1 F4 . . 89.01(14)
F3 Ge1 F4 . . 89.32(16)
F5 Ge1 F4 . . 90.70(13)
F2 Ge1 F4 . . 90.85(13)
F6 Ge1 F1 . . 90.45(13)
F3 Ge1 F1 . . 91.21(15)
F5 Ge1 F1 . . 90.02(12)
F2 Ge1 F1 . . 88.44(12)
F4 Ge1 F1 . . 179.11(14)
N5 Cd1 N4 . . 100.20(12)
N5 Cd1 N1 . 7_566 171.01(12)
N4 Cd1 N1 . 7_566 87.93(12)
N5 Cd1 N3 . . 91.29(12)
N4 Cd1 N3 . . 75.51(11)
N1 Cd1 N3 7_566 . 94.47(11)
N5 Cd1 N6 . . 76.19(13)
N4 Cd1 N6 . . 92.37(12)
N1 Cd1 N6 7_566 . 99.84(13)
N3 Cd1 N6 . . 160.93(13)
N5 Cd1 N2 . 7_566 97.66(11)
N4 Cd1 N2 . 7_566 161.89(11)
N1 Cd1 N2 7_566 7_566 74.05(11)
N3 Cd1 N2 . 7_566 107.14(10)
N6 Cd1 N2 . 7_566 88.99(12)
N1 C1 C2 . . 110.2(3)
N1 C1 H1A . . 109.6
C2 C1 H1A . . 109.6
N1 C1 H1B . . 109.6
C2 C1 H1B . . 109.6
H1A C1 H1B . . 108.1
N2 C2 C1 . . 110.5(3)
N2 C2 H2A . . 109.5
C1 C2 H2A . . 109.5
N2 C2 H2B . . 109.5
C1 C2 H2B . . 109.5
H2A C2 H2B . . 108.1
N2 C3 C4 . . 111.7(3)
N2 C3 H3A . . 109.3
C4 C3 H3A . . 109.3
N2 C3 H3B . . 109.3
C4 C3 H3B . . 109.3
H3A C3 H3B . . 107.9
N3 C4 C3 . . 114.3(3)
N3 C4 H4A . . 108.7
C3 C4 H4A . . 108.7
N3 C4 H4B . . 108.7
C3 C4 H4B . . 108.7
H4A C4 H4B . . 107.6
N3 C5 C6 . . 112.4(3)
N3 C5 H5A . . 109.1
C6 C5 H5A . . 109.1
N3 C5 H5B . . 109.1
C6 C5 H5B . . 109.1
H5A C5 H5B . . 107.9
N4 C6 C5 . . 110.3(3)
N4 C6 H6A . . 109.6
C5 C6 H6A . . 109.6
N4 C6 H6B . . 109.6
C5 C6 H6B . . 109.6
H6A C6 H6B . . 108.1
N5 C7 C8 . . 110.1(4)
N5 C7 H7A . . 109.6
C8 C7 H7A . . 109.6
N5 C7 H7B . . 109.6
C8 C7 H7B . . 109.6
H7A C7 H7B . . 108.1
N6 C8 C7 . . 111.4(4)
N6 C8 H8A . . 109.3
C7 C8 H8A . . 109.3
N6 C8 H8B . . 109.3
C7 C8 H8B . . 109.3
H8A C8 H8B . . 108.0
C9' C9 N6 2_656 . 112.5(6)
C9' C9 H9A 2_656 . 109.1
N6 C9 H9A . . 109.1
C9' C9 H9B 2_656 . 109.1
N6 C9 H9B . . 109.1
H9A C9 H9B . . 107.8
C9 C9' N6 2_656 . 104.0(6)
C9 C9' H9'1 2_656 . 111.0
N6 C9' H9'1 . . 111.0
C9 C9' H9'2 2_656 . 111.0
N6 C9' H9'2 . . 111.0
H9'1 C9' H9'2 . . 109.0
C1 N1 Cd1 . 7_566 108.8(2)
C1 N1 H1C . . 109.9
Cd1 N1 H1C 7_566 . 109.9
C1 N1 H1D . . 109.9
Cd1 N1 H1D 7_566 . 109.9
H1C N1 H1D . . 108.3
C2 N2 C3 . . 112.3(3)
C2 N2 Cd1 . 7_566 108.0(2)
C3 N2 Cd1 . 7_566 122.3(2)
C2 N2 H2C . . 104.1
C3 N2 H2C . . 104.1
Cd1 N2 H2C 7_566 . 104.1
C5 N3 C4 . . 110.8(3)
C5 N3 Cd1 . . 108.2(2)
C4 N3 Cd1 . . 116.0(2)
C5 N3 H3C . . 107.1
C4 N3 H3C . . 107.1
Cd1 N3 H3C . . 107.1
C6 N4 Cd1 . . 106.8(2)
C6 N4 H4C . . 110.4
Cd1 N4 H4C . . 110.4
C6 N4 H4D . . 110.4
Cd1 N4 H4D . . 110.4
H4C N4 H4D . . 108.6
C7 N5 Cd1 . . 109.0(3)
C7 N5 H5C . . 109.9
Cd1 N5 H5C . . 109.9
C7 N5 H5D . . 109.9
Cd1 N5 H5D . . 109.9
H5C N5 H5D . . 108.3
C8 N6 C9' . . 95.0(5)
C8 N6 C9 . . 128.2(5)
C8 N6 Cd1 . . 102.2(3)
C9' N6 Cd1 . . 124.4(4)
C9 N6 Cd1 . . 106.9(4)
C8 N6 H6 . . 100.3
C9' N6 H6 . . 119.8
C9 N6 H6 . . 109.5
Cd1 N6 H6 . . 108.5

loop_
_geom_bond_atom_site_label_1
_geom_bond_atom_site_label_2
_geom_bond_site_symmetry_2
_geom_bond_distance
_geom_bond_publ_flag
Ge1 F6 . 1.754(3) ?
Ge1 F3 . 1.758(3) ?
Ge1 F5 . 1.768(2) ?
Ge1 F2 . 1.780(2) ?
Ge1 F4 . 1.786(2) ?
Ge1 F1 . 1.788(2) ?
Cd1 N5 . 2.313(3) y
Cd1 N4 . 2.363(3) y
Cd1 N1 7_566 2.372(3) y
Cd1 N3 . 2.406(3) y
Cd1 N6 . 2.443(4) y
Cd1 N2 7_566 2.444(3) y
C1 N1 . 1.465(5) ?
C1 C2 . 1.513(6) ?
C1 H1A . 0.9700 ?
C1 H1B . 0.9700 ?
C2 N2 . 1.466(5) ?
C2 H2A . 0.9700 ?
C2 H2B . 0.9700 ?
C3 N2 . 1.485(5) ?
C3 C4 . 1.526(5) ?
C3 H3A . 0.9700 ?
C3 H3B . 0.9700 ?
C4 N3 . 1.471(5) ?
C4 H4A . 0.9700 ?
C4 H4B . 0.9700 ?
C5 N3 . 1.469(5) ?
C5 C6 . 1.517(6) ?
C5 H5A . 0.9700 ?
C5 H5B . 0.9700 ?
C6 N4 . 1.468(5) ?
C6 H6A . 0.9700 ?
C6 H6B . 0.9700 ?
C7 N5 . 1.471(5) ?
C7 C8 . 1.500(7) ?
C7 H7A . 0.9700 ?
C7 H7B . 0.9700 ?
C8 N6 . 1.451(7) ?
C8 H8A . 0.9700 ?
C8 H8B . 0.9700 ?
C9 C9' 2_656 1.474(10) ?
C9 N6 . 1.566(9) ?
C9 H9A . 0.9700 ?
C9 H9B . 0.9700 ?
C9' C9 2_656 1.474(10) ?
C9' N6 . 1.487(9) ?
C9' H9'1 . 0.9700 ?
C9' H9'2 . 0.9700 ?
N1 Cd1 7_566 2.372(3) ?
N1 H1C . 0.9000 ?
N1 H1D . 0.9000 ?
N2 Cd1 7_566 2.444(3) ?
N2 H2C . 0.9100 ?
N3 H3C . 0.9100 ?
N4 H4C . 0.9000 ?
N4 H4D . 0.9000 ?
N5 H5C . 0.9000 ?
N5 H5D . 0.9000 ?
N6 H6 . 0.9335 ?

loop_
_geom_hbond_atom_site_label_D
_geom_hbond_atom_site_label_H
_geom_hbond_atom_site_label_A
_geom_hbond_site_symmetry_A
_geom_hbond_distance_DH
_geom_hbond_distance_HA
_geom_hbond_distance_DA
_geom_hbond_angle_DHA
_geom_hbond_publ_flag
N1 H1D F4 4_545 0.90 2.18 3.083(4) 176.4 yes
N2 H2C F6 3_445 0.91 2.25 3.076(4) 150.0 yes
N3 H3C F1 7_566 0.91 2.17 3.026(4) 155.4 yes
N4 H4C F2 6_576 0.90 2.26 3.130(4) 161.5 yes
N5 H5C F1 . 0.90 2.11 2.998(4) 169.7 yes
N5 H5D F5 7_576 0.90 2.14 3.013(4) 164.7 yes
N6 H6 F6 5_676 0.93 2.23 3.134(5) 164.3 yes
